data_7720591
loop_
_publ_author_name
'Ramteke, Prajakta Mohan'
'Plech&#xe1;&#x10d;ek, Tom&#xe1;&#x161;'
'Kloda, Matou&#x161;'
'Rohl&#xed;&#x10d;ek, Jan'
'Vykydalov&#xe1;, Anna'
'Mel&#xe1;nov&#xe1;, Kl&#xe1;ra'
'Bavol, Dmytro'
'&#x160;koch, Karel'
'Taddei, Marco'
'Demel, Jan'
'Hynek, Jan'

_publ_section_title
;
 Proton-conducting coordination polymers formed from bipyridine
 phosphonate ligands.
;
_journal_issue 14
_journal_name_full 'Dalton transactions (Cambridge, England : 2003)'
_journal_page_first 5622
_journal_page_last 5634
_journal_paper_doi 10.1039/d5dt02997j
_journal_volume 55
_journal_year 2026
_chemical_formula_moiety 'C18 H26 N2 O6 P2'
_chemical_formula_sum 'C18 H26 N2 O6 P2'
_chemical_formula_weight 428.35
_chemical_name_systematic 'tetraethyl 4,4?-bipyridine-3,3?-bisphosphonate'
_space_group_crystal_system monoclinic
_space_group_IT_number 14
_space_group_name_Hall '-P 2ybc'
_space_group_name_H-M_alt 'P 1 21/c 1'
_atom_sites_solution_hydrogens geom
_atom_sites_solution_primary dual
_audit_creation_date 2025-11-18
_audit_creation_method
;
Olex2 1.5-ac7-014
(compiled 2025.02.27 svn.r6f4c0eaf for Rigaku Oxford Diffraction, GUI svn.r7171)
;
_audit_update_record
;
2025-11-18 deposited with the CCDC.	2026-03-06 downloaded from the CCDC.
;
_cell_angle_alpha 90
_cell_angle_beta 100.935(2)
_cell_angle_gamma 90
_cell_formula_units_Z 4
_cell_length_a 9.6820(2)
_cell_length_b 25.8378(5)
_cell_length_c 8.43670(10)
_cell_measurement_reflns_used 13404
_cell_measurement_temperature 100.01(10)
_cell_measurement_theta_max 78.2930
_cell_measurement_theta_min 3.4560
_cell_volume 2072.22(7)
_computing_cell_refinement 'CrysAlisPro 1.171.42.62a (Rigaku OD, 2022)'
_computing_data_collection 'CrysAlisPro 1.171.42.62a (Rigaku OD, 2022)'
_computing_data_reduction 'CrysAlisPro 1.171.42.62a (Rigaku OD, 2022)'
_computing_molecular_graphics 'Olex2 1.5-ac7-014 (Dolomanov et al., 2009)'
_computing_publication_material 'Olex2 1.5-ac7-014 (Dolomanov et al., 2009)'
_computing_structure_refinement 'SHELXL 2018/3 (Sheldrick, 2015)'
_computing_structure_solution 'SHELXT  (Sheldrick, 2015)'
_diffrn_ambient_environment N~2~
_diffrn_ambient_temperature 100.01(10)
_diffrn_detector 'Hybrid Pixel Array Detector'
_diffrn_detector_area_resol_mean 10.0000
_diffrn_detector_type HyPix
_diffrn_measured_fraction_theta_full 0.999
_diffrn_measured_fraction_theta_max 0.973
_diffrn_measurement_details
;
List of Runs (angles in degrees, time in seconds):

  # Type    Start    End  Width  t~exp~   \w     \q     \k     \f   Frames
#--------------------------------------------------------------------------
  1  \w    -80.00  14.00   0.50    0.50    --  -49.39 102.00-104.00  188
  2  \w    -80.00  14.00   0.50    0.50    --  -49.39 102.00-104.00  188
  3  \w      8.00  81.00   0.50    0.50    --   49.39-102.00 152.00  146
  4  \w    -81.00 -20.00   0.50    2.00    --  -90.00 102.00-104.00  122
  5  \w     42.00 107.00   0.50    2.00    --  111.50-102.00 152.00  130
  6  \w    106.00 178.00   0.50    2.00    --  111.50 102.00-104.00  144
  7  \w    -41.00  23.00   0.50    0.50    --  -49.39  37.00  60.00  128
  8  \w    -22.00  24.00   0.50    0.50    --  -49.39  19.00   0.00   92
  9  \w    -22.00  24.00   0.50    0.50    --  -49.39  19.00 -90.00   92
 10  \w    -23.00  22.00   0.50    0.50    --   49.39 -19.00-120.00   90
 11  \w    -23.00  22.00   0.50    0.50    --   49.39 -19.00-150.00   90
 12  \w    -50.00 -18.00   0.50    2.00    --  -90.00  45.00-180.00   64
 13  \w   -161.00-121.00   0.50    2.00    --  -90.00 -45.00 -90.00   80
 14  \w   -160.00-109.00   0.50    2.00    --  -90.00-102.00 152.00  102
 15  \w    113.00 159.00   0.50    2.00    --  111.50 125.00  30.00   92
 16  \w    125.00 168.00   0.50    2.00    --  111.50  45.00-180.00   86
 17  \w     41.00  72.00   0.50    2.00    --  111.50 -94.00-180.00   62
 18  \w     74.00 100.00   0.50    2.00    --  111.50 -94.00-180.00   52
 19  \w    126.00 178.00   0.50    2.00    --  111.50  61.00 150.00  104
 20  \w     44.00  79.00   0.50    2.00    --  111.50-125.00 -90.00   70
 21  \w     45.00 105.00   0.50    2.00    --  111.50 -94.00-150.00  120
 22  \w     47.00  72.00   0.50    2.00    --  111.50 -61.00-150.00   50
 23  \w     42.00  72.00   0.50    2.00    --  111.50 -61.00 -90.00   60
 24  \w    126.00 178.00   0.50    2.00    --  111.50  77.00   0.00  104
 25  \w     45.00  71.00   0.50    2.00    --  111.50 -61.00  60.00   52
 26  \w    127.00 159.00   0.50    2.00    --  111.50  61.00-120.00   64
 27  \w    125.00 170.00   0.50    2.00    --  111.50  77.00-150.00   90
 28  \w     42.00  70.00   0.50    2.00    --  111.50 -61.00 120.00   56
 29  \w    128.00 170.00   0.50    2.00    --  111.50  61.00 120.00   84
 30  \w     41.00  66.00   0.50    2.00    --  111.50 -61.00 150.00   50
 31  \w    125.00 177.00   0.50    2.00    --  111.50  77.00 -30.00  104
 32  \w     69.00  95.00   0.50    2.00    --  111.50 -94.00-120.00   52
 33  \w     41.00  66.00   0.50    2.00    --  111.50 -61.00 -30.00   50
;
_diffrn_measurement_device 'four-circle diffractometer'
_diffrn_measurement_device_type 'XtaLAB Synergy, Dualflex, HyPix'
_diffrn_measurement_method '\w scans'
_diffrn_orient_matrix_type 'CrysAlisPro convention (1999,Acta A55,543-557)'
_diffrn_orient_matrix_UB_11 0.0764385000
_diffrn_orient_matrix_UB_12 0.0521573000
_diffrn_orient_matrix_UB_13 0.0373568000
_diffrn_orient_matrix_UB_21 -0.0923325000
_diffrn_orient_matrix_UB_22 0.0238778000
_diffrn_orient_matrix_UB_23 -0.1511876000
_diffrn_orient_matrix_UB_31 -0.1090234000
_diffrn_orient_matrix_UB_32 0.0162622000
_diffrn_orient_matrix_UB_33 0.1017442000
_diffrn_radiation_monochromator mirror
_diffrn_radiation_probe x-ray
_diffrn_radiation_type 'Cu K\a'
_diffrn_radiation_wavelength 1.54184
_diffrn_reflns_av_R_equivalents 0.0562
_diffrn_reflns_av_unetI/netI 0.0293
_diffrn_reflns_Laue_measured_fraction_full 0.999
_diffrn_reflns_Laue_measured_fraction_max 0.973
_diffrn_reflns_limit_h_max 10
_diffrn_reflns_limit_h_min -12
_diffrn_reflns_limit_k_max 32
_diffrn_reflns_limit_k_min -32
_diffrn_reflns_limit_l_max 10
_diffrn_reflns_limit_l_min -9
_diffrn_reflns_number 21244
_diffrn_reflns_point_group_measured_fraction_full 0.999
_diffrn_reflns_point_group_measured_fraction_max 0.973
_diffrn_reflns_theta_full 67.684
_diffrn_reflns_theta_max 80.009
_diffrn_reflns_theta_min 3.421
_diffrn_source 'micro-focus sealed X-ray tube'
_diffrn_source_type 'PhotonJet (Cu) X-ray Source'
_exptl_absorpt_coefficient_mu 2.232
_exptl_absorpt_correction_T_max 1.000
_exptl_absorpt_correction_T_min 0.480
_exptl_absorpt_correction_type gaussian
_exptl_absorpt_process_details
;
CrysAlisPro 1.171.42.62a (Rigaku Oxford Diffraction, 2022)
Numerical absorption correction based on gaussian integration over
a multifaceted crystal model
Empirical absorption correction using spherical harmonics,
implemented in SCALE3 ABSPACK scaling algorithm.
;
_exptl_crystal_colour yellow
_exptl_crystal_colour_primary yellow
_exptl_crystal_density_diffrn 1.373
_exptl_crystal_description irregular
_exptl_crystal_F_000 904
_exptl_crystal_size_max 0.437
_exptl_crystal_size_mid 0.142
_exptl_crystal_size_min 0.106
_refine_diff_density_max 1.010
_refine_diff_density_min -0.650
_refine_diff_density_rms 0.087
_refine_ls_extinction_method none
_refine_ls_goodness_of_fit_ref 1.064
_refine_ls_hydrogen_treatment constr
_refine_ls_matrix_type full
_refine_ls_number_parameters 268
_refine_ls_number_reflns 4407
_refine_ls_number_restraints 0
_refine_ls_restrained_S_all 1.064
_refine_ls_R_factor_all 0.0555
_refine_ls_R_factor_gt 0.0532
_refine_ls_shift/su_max 0.001
_refine_ls_shift/su_mean 0.000
_refine_ls_structure_factor_coef Fsqd
_refine_ls_weighting_details 'w=1/[\s^2^(Fo^2^)+(0.0967P)^2^+1.2349P] where P=(Fo^2^+2Fc^2^)/3'
_refine_ls_weighting_scheme calc
_refine_ls_wR_factor_gt 0.1502
_refine_ls_wR_factor_ref 0.1526
_reflns_Friedel_coverage 0.000
_reflns_number_gt 4071
_reflns_number_total 4407
_reflns_threshold_expression 'I > 2\s(I)'
_cod_data_source_file d5dt02997j2.cif
_cod_data_source_block pp-cii_00
_cod_depositor_comments 'Adding full bibliography for 7720590--7720593.cif.'
_cod_database_code 7720591
_shelx_shelxl_version_number 2018/3
_chemical_oxdiff_formula 'P2 O6 C18 H26 N2'
_shelx_space_group_comment
;
The symmetry employed for this shelxl refinement is uniquely defined
by the following loop, which should always be used as a source of
symmetry information in preference to the above space-group names.
They are only intended as comments.
;
_shelx_estimated_absorpt_t_max 0.798
_shelx_estimated_absorpt_t_min 0.442
_olex2_refinement_description
;
1. Fixed Uiso
 At 1.2 times of:
  All C(H) groups, All C(H,H) groups, All C(H,H,H,H) groups
 At 1.5 times of:
  All C(H,H,H) groups
2. Others
 Sof(H17A)=Sof(H17B)=Sof(C18B)=Sof(H18A)=Sof(H18B)=Sof(H18C)=1-FVAR(1)
 Sof(H17C)=Sof(H17D)=Sof(C18A)=Sof(H18D)=Sof(H18E)=Sof(H18F)=FVAR(1)
3.a Secondary CH2 refined with riding coordinates:
 C13(H13A,H13B), C15(H15A,H15B), C11(H11A,H11B), C17(H17A,H17B), C17(H17C,H17D)
3.b Aromatic/amide H refined with riding coordinates:
 C4(H4), C7(H7), C10(H10), C9(H9), C1(H1), C2(H2)
3.c Idealised Me refined as rotating group:
 C14(H14A,H14B,H14C), C16(H16A,H16B,H16C), C12(H12A,H12B,H12C), C18B(H18A,H18B,
 H18C), C18A(H18D,H18E,H18F)
;
_olex2_submission_special_instructions 'No special instructions were received'
_oxdiff_exptl_absorpt_empirical_details
;
Empirical correction (ABSPACK) includes:
- Absorption correction using spherical harmonics
- Frame scaling
;
_oxdiff_exptl_absorpt_empirical_full_max 3.093
_oxdiff_exptl_absorpt_empirical_full_min 0.539

loop_
_space_group_symop_operation_xyz
'x, y, z'
'-x, y+1/2, -z+1/2'
'-x, -y, -z'
'x, -y-1/2, z-1/2'

loop_
_atom_site_label
_atom_site_type_symbol
_atom_site_fract_x
_atom_site_fract_y
_atom_site_fract_z
_atom_site_U_iso_or_equiv
_atom_site_adp_type
_atom_site_occupancy
_atom_site_site_symmetry_order
_atom_site_calc_flag
_atom_site_refinement_flags_posn
_atom_site_refinement_flags_adp
_atom_site_refinement_flags_occupancy
_atom_site_disorder_assembly
_atom_site_disorder_group
P1 P 0.92346(5) 0.33645(2) 0.24279(5) 0.02168(16) Uani 1 1 d . . . . .
P2 P 0.49252(5) 0.41770(2) 1.12167(5) 0.02261(16) Uani 1 1 d . . . . .
O1 O 0.94957(14) 0.38039(6) 0.14184(16) 0.0266(3) Uani 1 1 d . . . . .
O4 O 0.46460(15) 0.37324(6) 1.21896(16) 0.0293(3) Uani 1 1 d . . . . .
O2 O 1.03870(14) 0.29287(6) 0.26018(18) 0.0286(3) Uani 1 1 d . . . . .
O3 O 0.78257(14) 0.30569(6) 0.18621(16) 0.0265(3) Uani 1 1 d . . . . .
O6 O 0.37837(15) 0.46155(6) 1.10655(18) 0.0349(4) Uani 1 1 d . . . . .
O5 O 0.63412(15) 0.44745(6) 1.18086(17) 0.0300(3) Uani 1 1 d . . . . .
N2 N 0.38321(16) 0.38958(7) 0.82346(18) 0.0238(3) Uani 1 1 d . . . . .
N1 N 1.03212(17) 0.36100(7) 0.54433(19) 0.0255(3) Uani 1 1 d . . . . .
C4 C 0.77755(18) 0.36104(7) 0.4915(2) 0.0212(4) Uani 1 1 d . . . . .
H4 H 0.692438 0.356330 0.415737 0.025 Uiso 1 1 calc R U . . .
C7 C 0.63697(19) 0.39703(7) 0.8683(2) 0.0232(4) Uani 1 1 d . . . . .
H7 H 0.721895 0.405314 0.940434 0.028 Uiso 1 1 calc R U . . .
C8 C 0.63958(19) 0.38129(7) 0.7100(2) 0.0223(4) Uani 1 1 d . . . . .
C10 C 0.3870(2) 0.37576(8) 0.6713(2) 0.0250(4) Uani 1 1 d . . . . .
H10 H 0.300329 0.368430 0.601115 0.030 Uiso 1 1 calc R U . . .
C3 C 0.77471(18) 0.37480(7) 0.6513(2) 0.0224(4) Uani 1 1 d . . . . .
C5 C 0.90709(19) 0.35435(7) 0.4452(2) 0.0212(4) Uani 1 1 d . . . . .
C9 C 0.50967(19) 0.37147(8) 0.6095(2) 0.0240(4) Uani 1 1 d . . . . .
H9 H 0.505473 0.361944 0.499981 0.029 Uiso 1 1 calc R U . . .
C1 C 1.0280(2) 0.37398(9) 0.6968(2) 0.0283(4) Uani 1 1 d . . . . .
H1 H 1.114766 0.378735 0.769572 0.034 Uiso 1 1 calc R U . . .
C2 C 0.9044(2) 0.38093(8) 0.7553(2) 0.0268(4) Uani 1 1 d . . . . .
H2 H 0.908045 0.389800 0.865256 0.032 Uiso 1 1 calc R U . . .
C6 C 0.50839(19) 0.40037(7) 0.9186(2) 0.0226(4) Uani 1 1 d . . . . .
C13 C 0.7604(2) 0.27732(8) 0.0336(2) 0.0275(4) Uani 1 1 d . . . . .
H13A H 0.823779 0.246945 0.042707 0.033 Uiso 1 1 calc R U . . .
H13B H 0.780897 0.299912 -0.053857 0.033 Uiso 1 1 calc R U . . .
C14 C 0.6092(2) 0.26003(9) -0.0034(3) 0.0314(4) Uani 1 1 d . . . . .
H14A H 0.591790 0.240524 -0.104865 0.047 Uiso 1 1 calc R U . . .
H14B H 0.547504 0.290392 -0.013675 0.047 Uiso 1 1 calc R U . . .
H14C H 0.589942 0.237913 0.084240 0.047 Uiso 1 1 calc R U . . .
C15 C 0.6558(2) 0.47972(8) 1.3244(3) 0.0310(4) Uani 1 1 d . . . . .
H15A H 0.638362 0.459512 1.418422 0.037 Uiso 1 1 calc R U . . .
H15B H 0.590321 0.509520 1.308497 0.037 Uiso 1 1 calc R U . . .
C11 C 1.1821(2) 0.30317(9) 0.2384(3) 0.0358(5) Uani 1 1 d . . . . .
H11A H 1.237702 0.318280 0.338198 0.043 Uiso 1 1 calc R U . . .
H11B H 1.180982 0.328154 0.149172 0.043 Uiso 1 1 calc R U . . .
C16 C 0.8057(3) 0.49837(10) 1.3531(4) 0.0457(6) Uani 1 1 d . . . . .
H16A H 0.822163 0.517707 1.258474 0.069 Uiso 1 1 calc R U . . .
H16B H 0.869451 0.468589 1.371306 0.069 Uiso 1 1 calc R U . . .
H16C H 0.823176 0.520948 1.448118 0.069 Uiso 1 1 calc R U . . .
C17 C 0.2324(2) 0.44877(14) 1.1162(4) 0.0573(8) Uani 1 1 d . . . . .
H17A H 0.188915 0.430846 1.015370 0.069 Uiso 0.585(7) 1 calc R U P A 1
H17B H 0.233829 0.424060 1.206219 0.069 Uiso 0.585(7) 1 calc R U P A 1
H17C H 0.166757 0.464584 1.024801 0.069 Uiso 0.415(7) 1 calc R U P A 2
H17D H 0.218530 0.410799 1.111910 0.069 Uiso 0.415(7) 1 calc R U P A 2
C12 C 1.2463(3) 0.25358(13) 0.2002(4) 0.0588(8) Uani 1 1 d . . . . .
H12A H 1.192177 0.239371 0.099630 0.088 Uiso 1 1 calc R U . . .
H12B H 1.245720 0.228908 0.288245 0.088 Uiso 1 1 calc R U . . .
H12C H 1.343495 0.259769 0.187420 0.088 Uiso 1 1 calc R U . . .
C18B C 0.1451(4) 0.49141(16) 1.1397(5) 0.0389(11) Uani 0.585(7) 1 d . . P A 1
H18A H 0.185776 0.509329 1.240108 0.058 Uiso 0.585(7) 1 calc R U P A 1
H18B H 0.050924 0.478765 1.146470 0.058 Uiso 0.585(7) 1 calc R U P A 1
H18C H 0.138441 0.515443 1.048734 0.058 Uiso 0.585(7) 1 calc R U P A 1
C18A C 0.2079(5) 0.4680(2) 1.2599(6) 0.0297(14) Uani 0.415(7) 1 d . . P A 2
H18D H 0.254938 0.446059 1.348754 0.045 Uiso 0.415(7) 1 calc R U P A 2
H18E H 0.106432 0.468275 1.258528 0.045 Uiso 0.415(7) 1 calc R U P A 2
H18F H 0.244718 0.503323 1.275170 0.045 Uiso 0.415(7) 1 calc R U P A 2

loop_
_atom_site_aniso_label
_atom_site_aniso_U_11
_atom_site_aniso_U_22
_atom_site_aniso_U_33
_atom_site_aniso_U_23
_atom_site_aniso_U_13
_atom_site_aniso_U_12
P1 0.0187(3) 0.0271(3) 0.0195(3) -0.00222(16) 0.00428(18) -0.00049(16)
P2 0.0185(3) 0.0306(3) 0.0186(3) -0.00184(17) 0.00306(18) 0.00089(17)
O1 0.0260(7) 0.0336(7) 0.0204(6) 0.0012(5) 0.0053(5) -0.0017(5)
O4 0.0292(7) 0.0385(8) 0.0211(6) 0.0001(6) 0.0071(5) -0.0039(6)
O2 0.0216(7) 0.0318(7) 0.0335(7) -0.0025(6) 0.0077(5) 0.0010(5)
O3 0.0227(7) 0.0337(7) 0.0238(7) -0.0075(6) 0.0059(5) -0.0028(5)
O6 0.0281(7) 0.0410(9) 0.0332(8) -0.0086(6) 0.0002(6) 0.0087(6)
O5 0.0251(7) 0.0407(8) 0.0238(7) -0.0058(6) 0.0039(5) -0.0058(6)
N2 0.0188(7) 0.0311(8) 0.0210(7) -0.0002(6) 0.0024(6) 0.0010(6)
N1 0.0197(7) 0.0356(9) 0.0209(7) -0.0016(6) 0.0036(6) -0.0011(6)
C4 0.0186(8) 0.0245(9) 0.0201(8) 0.0012(7) 0.0024(6) -0.0003(6)
C7 0.0185(8) 0.0302(10) 0.0200(8) 0.0018(7) 0.0017(6) 0.0000(7)
C8 0.0200(8) 0.0260(9) 0.0207(8) 0.0023(7) 0.0033(7) -0.0003(7)
C10 0.0204(9) 0.0328(10) 0.0208(9) 0.0000(7) 0.0017(7) -0.0003(7)
C3 0.0186(8) 0.0273(9) 0.0212(8) 0.0020(7) 0.0036(7) -0.0008(7)
C5 0.0204(8) 0.0239(9) 0.0192(8) 0.0009(6) 0.0032(7) -0.0008(6)
C9 0.0206(9) 0.0325(10) 0.0180(8) -0.0011(7) 0.0019(7) -0.0001(7)
C1 0.0185(9) 0.0445(12) 0.0209(9) -0.0016(8) 0.0014(7) -0.0026(8)
C2 0.0216(9) 0.0405(11) 0.0177(8) -0.0010(7) 0.0022(7) -0.0011(8)
C6 0.0204(8) 0.0275(9) 0.0195(8) 0.0018(7) 0.0022(7) 0.0009(7)
C13 0.0291(10) 0.0289(10) 0.0247(9) -0.0073(7) 0.0058(7) -0.0018(7)
C14 0.0299(10) 0.0312(10) 0.0315(10) -0.0067(8) 0.0017(8) -0.0039(8)
C15 0.0342(11) 0.0271(10) 0.0288(10) -0.0061(8) -0.0019(8) -0.0007(8)
C11 0.0209(10) 0.0432(12) 0.0448(12) -0.0038(10) 0.0100(9) 0.0002(8)
C16 0.0378(13) 0.0341(12) 0.0578(15) -0.0034(11) -0.0097(11) -0.0084(10)
C17 0.0217(11) 0.089(2) 0.0573(16) -0.0400(16) -0.0020(10) 0.0128(12)
C12 0.0359(13) 0.0665(19) 0.076(2) -0.0204(16) 0.0163(13) 0.0044(13)
C18B 0.034(2) 0.036(2) 0.052(2) 0.0017(17) 0.0194(18) 0.0038(15)
C18A 0.027(2) 0.033(3) 0.030(3) -0.0065(19) 0.0101(19) 0.0014(19)

loop_
_atom_type_symbol
_atom_type_description
_atom_type_scat_dispersion_real
_atom_type_scat_dispersion_imag
_atom_type_scat_source
C C 0.0181 0.0091 'International Tables Vol C Tables 4.2.6.8 and 6.1.1.4'
H H 0.0000 0.0000 'International Tables Vol C Tables 4.2.6.8 and 6.1.1.4'
N N 0.0311 0.0180 'International Tables Vol C Tables 4.2.6.8 and 6.1.1.4'
O O 0.0492 0.0322 'International Tables Vol C Tables 4.2.6.8 and 6.1.1.4'
P P 0.2955 0.4335 'International Tables Vol C Tables 4.2.6.8 and 6.1.1.4'

loop_
_exptl_crystal_face_index_h
_exptl_crystal_face_index_k
_exptl_crystal_face_index_l
_exptl_crystal_face_perp_dist
0 -1 0 0.0599
0 1 0 0.0459
-1 -2 1 0.1066
1 2 0 0.0932
-1 2 1 0.1217
-2 0 1 0.0809
-1 -2 -2 0.2209
2 -1 0 0.0884
-2 1 0 0.0533
2 -2 -1 0.1092
-1 1 0 0.0533
-1 1 -2 0.2192
2 1 0 0.0916
0 2 1 0.1772
1 -2 0 0.0819
0 -2 1 0.1389
3 -14 -1 0.0637
0 16 -2 0.1001
-2 -5 0 0.0354
6 6 0 0.0933
-5 -2 1 0.0365
-5 4 1 0.0404
-5 3 -1 0.0809
6 3 -3 0.1110

loop_
_geom_angle_atom_site_label_1
_geom_angle_atom_site_label_2
_geom_angle_atom_site_label_3
_geom_angle
_geom_angle_site_symmetry_1
_geom_angle_site_symmetry_3
_geom_angle_publ_flag
O1 P1 O2 114.22(8) . . ?
O1 P1 O3 116.68(8) . . ?
O1 P1 C5 113.95(8) . . ?
O2 P1 O3 103.05(8) . . ?
O2 P1 C5 106.46(8) . . ?
O3 P1 C5 100.95(8) . . ?
O4 P2 O6 114.14(9) . . ?
O4 P2 O5 116.65(8) . . ?
O4 P2 C6 113.25(9) . . ?
O6 P2 C6 106.68(8) . . ?
O5 P2 O6 103.38(9) . . ?
O5 P2 C6 101.37(8) . . ?
C11 O2 P1 122.21(14) . . ?
C13 O3 P1 119.64(12) . . ?
C17 O6 P2 120.19(18) . . ?
C15 O5 P2 121.72(13) . . ?
C10 N2 C6 116.10(16) . . ?
C1 N1 C5 116.25(16) . . ?
C5 C4 C3 119.00(16) . . ?
C6 C7 C8 119.18(17) . . ?
C7 C8 C3 121.62(17) . . ?
C9 C8 C7 116.95(17) . . ?
C9 C8 C3 121.43(17) . . ?
N2 C10 C9 124.17(17) . . ?
C4 C3 C8 121.77(17) . . ?
C2 C3 C4 116.99(16) . . ?
C2 C3 C8 121.21(17) . . ?
N1 C5 P1 113.00(13) . . ?
N1 C5 C4 124.16(16) . . ?
C4 C5 P1 122.84(14) . . ?
C10 C9 C8 119.49(17) . . ?
N1 C1 C2 123.98(17) . . ?
C1 C2 C3 119.62(17) . . ?
N2 C6 P2 112.78(13) . . ?
N2 C6 C7 124.05(17) . . ?
C7 C6 P2 123.14(14) . . ?
O3 C13 C14 107.81(15) . . ?
O5 C15 C16 107.44(19) . . ?
O2 C11 C12 108.5(2) . . ?
C18B C17 O6 115.9(3) . . ?
C18A C17 O6 107.3(3) . . ?

loop_
_geom_bond_atom_site_label_1
_geom_bond_atom_site_label_2
_geom_bond_distance
_geom_bond_site_symmetry_2
_geom_bond_publ_flag
P1 O1 1.4696(14) . ?
P1 O2 1.5722(14) . ?
P1 O3 1.5726(14) . ?
P1 C5 1.8049(18) . ?
P2 O4 1.4665(15) . ?
P2 O6 1.5709(15) . ?
P2 O5 1.5684(14) . ?
P2 C6 1.8053(19) . ?
O2 C11 1.459(2) . ?
O3 C13 1.461(2) . ?
O6 C17 1.469(3) . ?
O5 C15 1.453(2) . ?
N2 C10 1.340(2) . ?
N2 C6 1.350(2) . ?
N1 C5 1.346(2) . ?
N1 C1 1.337(2) . ?
C4 C3 1.400(3) . ?
C4 C5 1.393(2) . ?
C7 C8 1.401(3) . ?
C7 C6 1.392(3) . ?
C8 C3 1.494(3) . ?
C8 C9 1.400(3) . ?
C10 C9 1.388(3) . ?
C3 C2 1.398(3) . ?
C1 C2 1.389(3) . ?
C13 C14 1.506(3) . ?
C15 C16 1.505(3) . ?
C11 C12 1.486(4) . ?
C17 C18B 1.425(4) . ?
C17 C18A 1.372(5) . ?

loop_
_exptl_oxdiff_crystal_face_indexfrac_h
_exptl_oxdiff_crystal_face_indexfrac_k
_exptl_oxdiff_crystal_face_indexfrac_l
_exptl_oxdiff_crystal_face_x
_exptl_oxdiff_crystal_face_y
_exptl_oxdiff_crystal_face_z
0.0000 -1.0009 -0.0002 -0.0522 -0.0239 -0.0163
-0.0000 1.0009 0.0002 0.0522 0.0239 0.0163
-0.9997 -2.0040 1.0000 -0.1436 -0.1067 0.1781
0.9990 2.0001 -0.0001 0.1807 -0.0445 -0.0764
-0.9998 1.9996 1.0007 0.0653 -0.0112 0.2433
-1.9988 -0.0005 1.0008 -0.1154 0.0332 0.3197
-0.9975 -1.9923 -1.9997 -0.2549 0.3469 -0.1271
1.9981 -1.0042 -0.0011 0.1003 -0.2083 -0.2343
-1.9981 1.0042 0.0011 -0.1003 0.2083 0.2343
1.9988 -2.0012 -1.0011 0.0110 -0.0810 -0.3523
-0.9991 1.0026 0.0006 -0.0241 0.1161 0.1253
-0.9976 1.0104 -1.9992 -0.0982 0.4185 -0.0782
1.9980 0.9975 -0.0007 0.2047 -0.1606 -0.2017
-0.0008 1.9979 1.0003 0.1415 -0.1035 0.1343
0.9991 -2.0035 -0.0008 -0.0282 -0.1400 -0.1416
-0.0006 -2.0057 0.9996 -0.0673 -0.1990 0.0692
3.1242 -14.4604 -1.0717 -0.5554 -0.4717 -0.6848
-0.2117 15.9483 -1.6162 0.7553 0.6447 0.1180
-1.9979 -5.0011 -0.0000 -0.4136 0.0651 0.1365
5.9940 5.9953 -0.0016 0.7708 -0.4100 -0.5561
-4.9958 -1.9973 1.0017 -0.4486 0.2621 0.6141
-4.9960 4.0081 1.0028 -0.1354 0.4054 0.7119
-4.9945 3.0150 -0.9972 -0.2618 0.6839 0.4921
5.9962 3.0043 -3.0018 0.5029 -0.0281 -0.9103
